data_4028513
loop_
_publ_author_name
'Fenghai Guo'
'Ramesh C. Dhakal'
'R. Karl Dieter'

_publ_section_title
;
 Conjugate Addition Reactions of N-Carbamoyl-4-pyridones and
 2,3-Dihydropyridones with Grignard Reagents in the Absence of Cu(I) Salts
;
_journal_name_full 'Journal of Organic Chemistry'
_journal_page_first 8451
_journal_page_last 8464
_journal_paper_doi 10.1021/jo400936z
_journal_volume 78
_journal_year 2013
_chemical_formula_sum 'C24 H29 N O3'
_chemical_formula_weight 379.48
_chemical_name_systematic
; 
 ? 
;
_space_group_IT_number 14
_symmetry_cell_setting monoclinic
_symmetry_space_group_name_Hall '-P 2ybc'
_symmetry_space_group_name_H-M 'P 1 21/c 1'
_atom_sites_solution_hydrogens geom
_atom_sites_solution_primary direct
_atom_sites_solution_secondary difmap
_audit_creation_method SHELXL-97
_cell_angle_alpha 90.00
_cell_angle_beta 93.51(3)
_cell_angle_gamma 90.00
_cell_formula_units_Z 4
_cell_length_a 9.797(2)
_cell_length_b 6.1428(12)
_cell_length_c 35.557(7)
_cell_measurement_reflns_used 4380
_cell_measurement_temperature 193(2)
_cell_measurement_theta_max 26.7444
_cell_measurement_theta_min 2.3156
_cell_volume 2135.8(7)
_computing_cell_refinement 'CrystalClear (Rigaku/MSC, 2006)'
_computing_data_collection 'CrystalClear (Rigaku/MSC, 2006)'
_computing_data_reduction 'CrystalClear (Rigaku/MSC, 2006)'
_computing_molecular_graphics 'DIAMOND (Bradenburg, 1999)'
_computing_publication_material 'SHELXL-97 (Sheldrick, 1997)'
_computing_structure_refinement 'SHELXL-97 (Sheldrick, 1997)'
_computing_structure_solution 'SHELXS-97 (Sheldrick, 1990)'
_diffrn_ambient_temperature 193(2)
_diffrn_detector_area_resol_mean 14.6199
_diffrn_measured_fraction_theta_full 0.998
_diffrn_measured_fraction_theta_max 0.998
_diffrn_measurement_device_type 'Rigaku AFC8S'
_diffrn_measurement_method '\w scans'
_diffrn_radiation_monochromator graphite
_diffrn_radiation_source 'fine-focus sealed tube'
_diffrn_radiation_type MoK\a
_diffrn_radiation_wavelength 0.71073
_diffrn_reflns_av_R_equivalents 0.0656
_diffrn_reflns_av_sigmaI/netI 0.0436
_diffrn_reflns_limit_h_max 11
_diffrn_reflns_limit_h_min -11
_diffrn_reflns_limit_k_max 7
_diffrn_reflns_limit_k_min -6
_diffrn_reflns_limit_l_max 42
_diffrn_reflns_limit_l_min -42
_diffrn_reflns_number 14663
_diffrn_reflns_theta_full 25.05
_diffrn_reflns_theta_max 25.05
_diffrn_reflns_theta_min 2.08
_diffrn_standards_decay_% 0
_diffrn_standards_interval_count 0
_diffrn_standards_interval_time 0
_diffrn_standards_number 0
_exptl_absorpt_coefficient_mu 0.077
_exptl_absorpt_correction_T_max 1.0000
_exptl_absorpt_correction_T_min 0.7636
_exptl_absorpt_correction_type multi-scan
_exptl_absorpt_process_details 'REQAB, CrystalClear'
_exptl_crystal_colour colorless
_exptl_crystal_density_diffrn 1.180
_exptl_crystal_description block
_exptl_crystal_F_000 816
_exptl_crystal_size_max 0.40
_exptl_crystal_size_mid 0.22
_exptl_crystal_size_min 0.18
_refine_diff_density_max 0.437
_refine_diff_density_min -0.318
_refine_diff_density_rms 0.066
_refine_ls_extinction_method none
_refine_ls_goodness_of_fit_ref 1.042
_refine_ls_hydrogen_treatment constr
_refine_ls_matrix_type full
_refine_ls_number_parameters 253
_refine_ls_number_reflns 3789
_refine_ls_number_restraints 0
_refine_ls_restrained_S_all 1.042
_refine_ls_R_factor_all 0.1263
_refine_ls_R_factor_gt 0.0876
_refine_ls_shift/su_max 0.000
_refine_ls_shift/su_mean 0.000
_refine_ls_structure_factor_coef Fsqd
_refine_ls_weighting_details 'calc w=1/[\s^2^(Fo^2^)+(0.1696P)^2^+1.1746P] where P=(Fo^2^+2Fc^2^)/3'
_refine_ls_weighting_scheme calc
_refine_ls_wR_factor_gt 0.2368
_refine_ls_wR_factor_ref 0.2940
_reflns_number_gt 2431
_reflns_number_total 3789
_reflns_threshold_expression >2sigma(I)
_cod_data_source_file jo400936z_si_001.cif
_cod_data_source_block p21c
_cod_original_cell_volume 2135.9(7)
_cod_database_code 4028513

loop_
_symmetry_equiv_pos_as_xyz
'x, y, z'
'-x, y+1/2, -z+1/2'
'-x, -y, -z'
'x, -y-1/2, z-1/2'

loop_
_atom_site_label
_atom_site_type_symbol
_atom_site_fract_x
_atom_site_fract_y
_atom_site_fract_z
_atom_site_U_iso_or_equiv
_atom_site_adp_type
_atom_site_occupancy
_atom_site_symmetry_multiplicity
_atom_site_calc_flag
_atom_site_refinement_flags
O1 O 0.8762(2) 0.6826(5) 0.13080(8) 0.0536(7) Uani 1 1 d .
N1 N 0.6656(3) 0.8180(5) 0.12447(8) 0.0418(7) Uani 1 1 d .
O2 O 0.7287(3) 0.5527(4) 0.08460(8) 0.0552(7) Uani 1 1 d .
C6 C 0.7037(3) 0.9601(6) 0.15629(10) 0.0438(8) Uani 1 1 d .
H6 H 0.8006 0.9950 0.1543 0.053 Uiso 1 1 calc R
C1 C 0.7556(4) 0.6734(6) 0.11104(10) 0.0441(8) Uani 1 1 d .
C12 C 0.6055(4) 0.6775(6) 0.19926(11) 0.0496(9) Uani 1 1 d .
H12 H 0.5505 0.6272 0.1788 0.059 Uiso 1 1 calc R
C19 C 0.4129(3) 0.9333(6) 0.04101(10) 0.0465(8) Uani 1 1 d .
C18 C 0.5404(4) 0.9548(7) 0.06668(11) 0.0501(9) Uani 1 1 d .
H18A H 0.5574 1.1076 0.0720 0.060 Uiso 1 1 calc R
H18B H 0.6177 0.8983 0.0539 0.060 Uiso 1 1 calc R
C7 C 0.6932(3) 0.8530(6) 0.19421(10) 0.0453(8) Uani 1 1 d .
C2 C 1.0004(4) 0.5788(7) 0.11728(12) 0.0537(10) Uani 1 1 d .
C8 C 0.7761(4) 0.9279(7) 0.22530(12) 0.0601(11) Uani 1 1 d .
C10 C 0.6800(5) 0.6448(9) 0.26381(13) 0.0719(13) Uani 1 1 d .
H10 H 0.6779 0.5743 0.2869 0.086 Uiso 1 1 calc R
C24 C 0.3863(4) 0.7425(7) 0.02152(11) 0.0559(10) Uani 1 1 d .
H24 H 0.4469 0.6266 0.0247 0.067 Uiso 1 1 calc R
C20 C 0.3191(4) 1.1042(7) 0.03625(12) 0.0590(10) Uani 1 1 d .
H20 H 0.3347 1.2342 0.0492 0.071 Uiso 1 1 calc R
C11 C 0.5984(5) 0.5762(7) 0.23401(13) 0.0642(11) Uani 1 1 d .
H11 H 0.5378 0.4617 0.2368 0.077 Uiso 1 1 calc R
C23 C 0.2719(5) 0.7203(9) -0.00253(13) 0.0703(13) Uani 1 1 d .
H23 H 0.2558 0.5910 -0.0157 0.084 Uiso 1 1 calc R
C5 C 1.0282(5) 0.6714(9) 0.07975(15) 0.0781(14) Uani 1 1 d .
H5A H 1.0364 0.8268 0.0817 0.117 Uiso 1 1 calc R
H5B H 0.9542 0.6354 0.0619 0.117 Uiso 1 1 calc R
H5C H 1.1118 0.6116 0.0715 0.117 Uiso 1 1 calc R
C21 C 0.2035(4) 1.0808(10) 0.01238(14) 0.0743(14) Uani 1 1 d .
H21 H 0.1408 1.1941 0.0095 0.089 Uiso 1 1 calc R
C9 C 0.7661(5) 0.8191(9) 0.25975(14) 0.0759(14) Uani 1 1 d .
H9 H 0.8197 0.8667 0.2806 0.091 Uiso 1 1 calc R
C4 C 0.9852(5) 0.3346(7) 0.1170(2) 0.0854(17) Uani 1 1 d .
H4A H 0.9678 0.2851 0.1419 0.128 Uiso 1 1 calc R
H4B H 1.0680 0.2692 0.1093 0.128 Uiso 1 1 calc R
H4C H 0.9103 0.2940 0.0998 0.128 Uiso 1 1 calc R
C3 C 1.1066(4) 0.6521(9) 0.14698(15) 0.0743(14) Uani 1 1 d .
H3A H 1.0873 0.5893 0.1708 0.111 Uiso 1 1 calc R
H3B H 1.1050 0.8079 0.1489 0.111 Uiso 1 1 calc R
H3C H 1.1954 0.6057 0.1402 0.111 Uiso 1 1 calc R
C22 C 0.1815(5) 0.8909(11) -0.00698(13) 0.0771(15) Uani 1 1 d .
H22 H 0.1043 0.8767 -0.0234 0.092 Uiso 1 1 calc R
C13 C 0.8776(5) 1.1088(9) 0.22206(15) 0.0820(15) Uani 1 1 d .
H13A H 0.8713 1.1652 0.1968 0.123 Uiso 1 1 calc R
H13B H 0.9683 1.0542 0.2279 0.123 Uiso 1 1 calc R
H13C H 0.8583 1.2229 0.2394 0.123 Uiso 1 1 calc R
C17 C 0.5292(3) 0.8327(6) 0.10388(10) 0.0426(8) Uani 1 1 d .
H17 H 0.4970 0.6847 0.0982 0.051 Uiso 1 1 calc R
C15 C 0.4759(4) 1.1596(6) 0.14198(11) 0.0523(9) Uani 1 1 d .
C16 C 0.4265(3) 0.9430(6) 0.12820(10) 0.0483(9) Uani 1 1 d .
H16A H 0.3403 0.9608 0.1136 0.058 Uiso 1 1 calc R
H16B H 0.4104 0.8506 0.1496 0.058 Uiso 1 1 calc R
C14 C 0.6258(4) 1.1785(6) 0.15221(12) 0.0517(9) Uani 1 1 d .
H14A H 0.6381 1.2571 0.1758 0.062 Uiso 1 1 calc R
H14B H 0.6670 1.2649 0.1331 0.062 Uiso 1 1 calc R
O3 O 0.4014(3) 1.3176(5) 0.14422(10) 0.0736(9) Uani 1 1 d .

loop_
_atom_site_aniso_label
_atom_site_aniso_U_11
_atom_site_aniso_U_22
_atom_site_aniso_U_33
_atom_site_aniso_U_23
_atom_site_aniso_U_13
_atom_site_aniso_U_12
O1 0.0367(13) 0.0682(17) 0.0562(16) -0.0010(13) 0.0063(11) 0.0149(12)
N1 0.0343(14) 0.0440(15) 0.0474(17) -0.0010(12) 0.0035(12) 0.0039(12)
O2 0.0553(15) 0.0571(16) 0.0541(16) -0.0064(13) 0.0089(12) 0.0062(12)
C6 0.0350(16) 0.0438(18) 0.053(2) -0.0025(15) 0.0019(14) -0.0019(14)
C1 0.0437(18) 0.0443(18) 0.045(2) 0.0029(16) 0.0070(15) -0.0010(15)
C12 0.049(2) 0.0462(19) 0.054(2) -0.0047(16) 0.0076(16) 0.0051(16)
C19 0.0418(18) 0.059(2) 0.0387(18) 0.0090(16) 0.0062(14) -0.0001(16)
C18 0.0423(18) 0.056(2) 0.053(2) 0.0046(17) 0.0062(15) 0.0006(16)
C7 0.0375(18) 0.0508(19) 0.048(2) -0.0037(16) 0.0026(14) 0.0061(15)
C2 0.0370(18) 0.059(2) 0.067(3) 0.0109(19) 0.0176(17) 0.0116(16)
C8 0.049(2) 0.071(3) 0.059(3) -0.011(2) -0.0013(18) 0.0011(19)
C10 0.080(3) 0.087(3) 0.049(2) 0.012(2) 0.013(2) 0.017(3)
C24 0.055(2) 0.063(2) 0.051(2) 0.0020(18) 0.0093(17) -0.0012(19)
C20 0.054(2) 0.067(2) 0.056(2) 0.010(2) 0.0044(18) 0.0102(19)
C11 0.070(3) 0.062(2) 0.063(3) 0.009(2) 0.020(2) 0.009(2)
C23 0.066(3) 0.091(3) 0.054(3) -0.004(2) 0.009(2) -0.021(3)
C5 0.062(3) 0.099(4) 0.076(3) 0.016(3) 0.030(2) 0.002(2)
C21 0.045(2) 0.102(4) 0.076(3) 0.030(3) 0.007(2) 0.014(2)
C9 0.074(3) 0.099(4) 0.054(3) -0.017(3) -0.006(2) 0.015(3)
C4 0.059(3) 0.058(3) 0.141(5) 0.013(3) 0.022(3) 0.012(2)
C3 0.044(2) 0.088(3) 0.090(4) 0.014(3) 0.001(2) 0.012(2)
C22 0.050(2) 0.132(5) 0.049(2) 0.021(3) -0.0029(18) -0.017(3)
C13 0.063(3) 0.097(4) 0.083(4) -0.019(3) -0.016(2) -0.020(3)
C17 0.0335(16) 0.0471(18) 0.047(2) 0.0018(15) 0.0005(14) -0.0023(14)
C15 0.048(2) 0.056(2) 0.053(2) 0.0002(17) 0.0093(16) 0.0093(17)
C16 0.0363(17) 0.062(2) 0.047(2) 0.0072(17) 0.0068(14) 0.0018(16)
C14 0.052(2) 0.0413(18) 0.062(2) -0.0011(16) 0.0042(17) 0.0014(16)
O3 0.0656(18) 0.0689(19) 0.086(2) -0.0100(16) 0.0024(16) 0.0269(16)

loop_
_atom_type_symbol
_atom_type_description
_atom_type_scat_dispersion_real
_atom_type_scat_dispersion_imag
_atom_type_scat_source
C C 0.0033 0.0016 'International Tables Vol C Tables 4.2.6.8 and 6.1.1.4'
H H 0.0000 0.0000 'International Tables Vol C Tables 4.2.6.8 and 6.1.1.4'
N N 0.0061 0.0033 'International Tables Vol C Tables 4.2.6.8 and 6.1.1.4'
O O 0.0106 0.0060 'International Tables Vol C Tables 4.2.6.8 and 6.1.1.4'

loop_
_geom_angle_atom_site_label_1
_geom_angle_atom_site_label_2
_geom_angle_atom_site_label_3
_geom_angle
C1 O1 C2 121.9(3)
C1 N1 C6 121.5(3)
C1 N1 C17 116.7(3)
C6 N1 C17 121.6(3)
N1 C6 C7 113.8(3)
N1 C6 C14 110.2(3)
C7 C6 C14 113.7(3)
O2 C1 O1 125.1(3)
O2 C1 N1 123.8(3)
O1 C1 N1 111.0(3)
C11 C12 C7 121.7(4)
C24 C19 C20 118.4(4)
C24 C19 C18 120.2(3)
C20 C19 C18 121.4(4)
C19 C18 C17 112.4(3)
C12 C7 C8 118.7(4)
C12 C7 C6 121.8(3)
C8 C7 C6 119.4(3)
O1 C2 C5 109.0(3)
O1 C2 C3 101.0(3)
C5 C2 C3 110.9(4)
O1 C2 C4 110.4(3)
C5 C2 C4 113.4(5)
C3 C2 C4 111.4(4)
C9 C8 C7 117.5(4)
C9 C8 C13 120.1(4)
C7 C8 C13 122.3(4)
C11 C10 C9 119.7(4)
C23 C24 C19 121.3(4)
C21 C20 C19 120.3(4)
C10 C11 C12 119.8(4)
C24 C23 C22 119.4(5)
C22 C21 C20 119.8(4)
C10 C9 C8 122.5(4)
C21 C22 C23 120.8(4)
N1 C17 C16 110.6(3)
N1 C17 C18 110.2(3)
C16 C17 C18 110.9(3)
O3 C15 C16 123.3(4)
O3 C15 C14 120.3(4)
C16 C15 C14 116.3(3)
C15 C16 C17 111.8(3)
C15 C14 C6 115.3(3)

loop_
_geom_bond_atom_site_label_1
_geom_bond_atom_site_label_2
_geom_bond_distance
O1 C1 1.338(4)
O1 C2 1.480(4)
N1 C1 1.359(4)
N1 C6 1.459(4)
N1 C17 1.486(4)
O2 C1 1.213(4)
C6 C7 1.509(5)
C6 C14 1.545(5)
C12 C11 1.389(6)
C12 C7 1.397(5)
C19 C24 1.378(6)
C19 C20 1.398(5)
C19 C18 1.507(5)
C18 C17 1.530(5)
C7 C8 1.409(5)
C2 C5 1.491(6)
C2 C3 1.505(6)
C2 C4 1.508(6)
C8 C9 1.404(7)
C8 C13 1.501(6)
C10 C11 1.355(7)
C10 C9 1.376(7)
C24 C23 1.374(6)
C20 C21 1.381(6)
C23 C22 1.375(8)
C21 C22 1.365(8)
C17 C16 1.525(5)
C15 O3 1.220(4)
C15 C16 1.488(5)
C15 C14 1.496(5)
